data_7122908
loop_
_publ_author_name
'Snyder, Christopher'
'Wells, Lucille'
'Chavez, David'
'Imler, Gregory H.'
'Parrish, Damon A.'

_publ_section_title
;
 Polycyclic N-Oxides: High Performing, Low Sensitivity Energetic Materials
;
_journal_name_full 'Chemical Communications'
_journal_paper_doi 10.1039/C8CC09653H
_journal_year 2019
_chemical_formula_moiety 'C14 H4 N26 O8, 4(C3 H7 N O)'
_chemical_formula_sum 'C26 H32 N30 O12'
_chemical_formula_weight 956.81
_space_group_crystal_system triclinic
_space_group_IT_number 2
_space_group_name_Hall '-P 1'
_space_group_name_H-M_alt 'P -1'
_symmetry_space_group_name_Hall '-P 1'
_symmetry_space_group_name_H-M 'P -1'
_atom_sites_solution_hydrogens geom
_audit_creation_method SHELXL-2014/7
_audit_update_record
;
2018-02-06 deposited with the CCDC.
2019-01-28 downloaded from the CCDC.
;
_cell_angle_alpha 100.2430(10)
_cell_angle_beta 96.5340(10)
_cell_angle_gamma 101.589(2)
_cell_formula_units_Z 2
_cell_length_a 9.5919(4)
_cell_length_b 12.8830(6)
_cell_length_c 17.5266(8)
_cell_measurement_reflns_used 2409
_cell_measurement_temperature 296(2)
_cell_measurement_theta_max 21.593
_cell_measurement_theta_min 2.984
_cell_volume 2062.57(16)
_computing_cell_refinement 'Bruker APEX3 v2015.5-2 (Bruker, 2015)'
_computing_data_collection 'Bruker APEX3 v2015.5-2 (Bruker, 2015)'
_computing_data_reduction
;
Bruker SAINT v8.34A (Bruker, 2013), Bruker XPREP v2014/2 (Bruker, 2014)
;
_computing_molecular_graphics 'Bruker SHELXTL v2014/7 (Bruker, 2014)'
_computing_publication_material 'Bruker SHELXTL v2014/7 (Bruker, 2014)'
_computing_structure_refinement 'SHELXL-2014/7 (Sheldrick, 2014)'
_computing_structure_solution 'Bruker SHELXTL v2014/7 (Bruker, 2014)'
_diffrn_ambient_temperature 296(2)
_diffrn_measured_fraction_theta_full 0.990
_diffrn_measured_fraction_theta_max 0.990
_diffrn_measurement_device_type 'Photon 100'
_diffrn_measurement_method '\w scans'
_diffrn_radiation_monochromator 'HELIOS multilayer optics'
_diffrn_radiation_type MoK\a
_diffrn_radiation_wavelength 0.71073
_diffrn_reflns_av_R_equivalents 0.0416
_diffrn_reflns_av_unetI/netI 0.0640
_diffrn_reflns_Laue_measured_fraction_full 0.990
_diffrn_reflns_Laue_measured_fraction_max 0.990
_diffrn_reflns_limit_h_max 11
_diffrn_reflns_limit_h_min -11
_diffrn_reflns_limit_k_max 15
_diffrn_reflns_limit_k_min -15
_diffrn_reflns_limit_l_max 21
_diffrn_reflns_limit_l_min -21
_diffrn_reflns_number 18483
_diffrn_reflns_point_group_measured_fraction_full 0.990
_diffrn_reflns_point_group_measured_fraction_max 0.990
_diffrn_reflns_theta_full 25.242
_diffrn_reflns_theta_max 25.347
_diffrn_reflns_theta_min 2.428
_diffrn_source '1uS microfocus'
_exptl_absorpt_coefficient_mu 0.126
_exptl_absorpt_correction_T_max 0.7460
_exptl_absorpt_correction_T_min 0.6849
_exptl_absorpt_correction_type multi-scan
_exptl_absorpt_process_details 'SADABS v2014/5 (Bruker, 2008)'
_exptl_crystal_colour 'clear orange'
_exptl_crystal_density_diffrn 1.541
_exptl_crystal_description block
_exptl_crystal_F_000 988
_exptl_crystal_size_max 0.227
_exptl_crystal_size_mid 0.077
_exptl_crystal_size_min 0.062
_refine_diff_density_max 0.522
_refine_diff_density_min -0.541
_refine_diff_density_rms 0.055
_refine_ls_extinction_method none
_refine_ls_goodness_of_fit_ref 1.043
_refine_ls_hydrogen_treatment constr
_refine_ls_matrix_type full
_refine_ls_number_parameters 723
_refine_ls_number_reflns 7482
_refine_ls_number_restraints 348
_refine_ls_restrained_S_all 1.054
_refine_ls_R_factor_all 0.1455
_refine_ls_R_factor_gt 0.0704
_refine_ls_shift/su_max 0.000
_refine_ls_shift/su_mean 0.000
_refine_ls_structure_factor_coef Fsqd
_refine_ls_weighting_details 'w=1/[\s^2^(Fo^2^)+(0.1169P)^2^+0.9094P] where P=(Fo^2^+2Fc^2^)/3'
_refine_ls_weighting_scheme calc
_refine_ls_wR_factor_gt 0.1930
_refine_ls_wR_factor_ref 0.2405
_reflns_Friedel_coverage 0.000
_reflns_number_gt 3845
_reflns_number_total 7482
_reflns_threshold_expression 'I > 2\s(I)'
_cod_data_source_file c8cc09653h2.cif
_cod_data_source_block chav177
_cod_database_code 7122908
_shelx_shelxl_version_number 2014/7
_shelx_space_group_comment
;
The symmetry employed for this shelxl refinement is uniquely defined
by the following loop, which should always be used as a source of
symmetry information in preference to the above space-group names.
They are only intended as comments.
;
_shelx_estimated_absorpt_t_min 0.972
_shelx_estimated_absorpt_t_max 0.992

loop_
_space_group_symop_operation_xyz
'x, y, z'
'-x, -y, -z'

loop_
_atom_site_label
_atom_site_type_symbol
_atom_site_fract_x
_atom_site_fract_y
_atom_site_fract_z
_atom_site_U_iso_or_equiv
_atom_site_adp_type
_atom_site_occupancy
_atom_site_site_symmetry_order
_atom_site_calc_flag
_atom_site_refinement_flags_posn
_atom_site_refinement_flags_adp
_atom_site_refinement_flags_occupancy
_atom_site_disorder_assembly
_atom_site_disorder_group
N1 N 0.9019(4) 0.5392(3) 0.5548(2) 0.0564(10) Uani 1 1 d . . . . .
N2 N 0.9533(4) 0.4872(3) 0.6072(2) 0.0548(9) Uani 1 1 d . . . . .
C4 C 0.8783(4) 0.3929(3) 0.6212(2) 0.0458(10) Uani 1 1 d . . . . .
O5 O 1.0778(4) 0.5265(3) 0.64545(19) 0.0756(10) Uani 1 1 d . . . . .
N5 N 0.9313(4) 0.3455(3) 0.6752(2) 0.0602(10) Uani 1 1 d . . . . .
H5A H 0.8824 0.2856 0.6829 0.072 Uiso 1 1 calc R U . . .
H5B H 1.0147 0.3747 0.7027 0.072 Uiso 1 1 calc R U . . .
N6 N 0.7478(4) 0.3499(3) 0.57675(19) 0.0502(9) Uani 1 1 d . . . . .
O7 O 0.6753(4) 0.2611(3) 0.58738(19) 0.0702(10) Uani 1 1 d . . . . .
N8 N 0.6905(4) 0.3972(3) 0.5228(2) 0.0521(9) Uani 1 1 d . . . . .
C9 C 0.7728(5) 0.4895(3) 0.5169(2) 0.0475(10) Uani 1 1 d . . . . .
N10 N 0.7133(4) 0.5418(3) 0.4611(2) 0.0505(9) Uani 1 1 d . . . . .
C11 C 0.7807(5) 0.6423(3) 0.4487(2) 0.0476(10) Uani 1 1 d . . . . .
N12 N 0.9058(4) 0.7019(3) 0.4825(2) 0.0656(11) Uani 1 1 d . . . . .
O13 O 0.9217(4) 0.7924(2) 0.4489(2) 0.0733(10) Uani 1 1 d . . . . .
N14 N 0.8050(4) 0.7867(3) 0.3932(2) 0.0654(11) Uani 1 1 d . . . . .
C15 C 0.7183(5) 0.6954(3) 0.3931(2) 0.0467(10) Uani 1 1 d . . . . .
N16 N 0.5855(4) 0.6517(3) 0.34652(19) 0.0475(9) Uani 1 1 d . . . . .
C17 C 0.5213(5) 0.5488(3) 0.3553(2) 0.0458(10) Uani 1 1 d . . . . .
N18 N 0.3998(4) 0.4889(3) 0.3189(2) 0.0596(10) Uani 1 1 d . . . . .
O19 O 0.3825(4) 0.3969(2) 0.35091(19) 0.0734(10) Uani 1 1 d . . . . .
N20 N 0.4973(4) 0.4028(3) 0.4084(2) 0.0657(11) Uani 1 1 d . . . . .
C21 C 0.5825(5) 0.4951(3) 0.4112(2) 0.0461(10) Uani 1 1 d . . . . .
C22 C 0.5197(4) 0.7076(3) 0.2966(2) 0.0450(10) Uani 1 1 d . . . . .
N23 N 0.5568(4) 0.8150(3) 0.31569(19) 0.0567(10) Uani 1 1 d . . . . .
N24 N 0.4998(4) 0.8673(3) 0.2663(2) 0.0550(10) Uani 1 1 d . . . . .
C25 C 0.4089(4) 0.8072(3) 0.2041(2) 0.0439(10) Uani 1 1 d . . . . .
N26 N 0.3571(4) 0.7008(3) 0.1904(2) 0.0594(10) Uani 1 1 d . . . . .
N27 N 0.4185(4) 0.6483(3) 0.2385(2) 0.0620(11) Uani 1 1 d . . . . .
N28 N 0.3603(3) 0.8606(2) 0.14731(18) 0.0427(8) Uani 1 1 d . . . . .
C29 C 0.3952(4) 0.9736(3) 0.1568(2) 0.0483(11) Uani 1 1 d . . . . .
N30 N 0.4477(5) 1.0453(3) 0.2211(2) 0.0697(12) Uani 1 1 d . . . . .
O31 O 0.4594(5) 1.1436(2) 0.1983(2) 0.0892(13) Uani 1 1 d . . . . .
N32 N 0.4115(5) 1.1302(3) 0.1175(2) 0.0754(13) Uani 1 1 d . . . . .
C33 C 0.3730(5) 1.0273(3) 0.0939(2) 0.0482(11) Uani 1 1 d . . . . .
N34 N 0.3121(4) 0.9732(3) 0.01768(19) 0.0474(9) Uani 1 1 d . . . . .
C35 C 0.2718(4) 0.8624(3) 0.0098(2) 0.0470(10) Uani 1 1 d . . . . .
N36 N 0.2130(5) 0.7937(3) -0.0543(2) 0.0684(12) Uani 1 1 d . . . . .
O37 O 0.1961(4) 0.6938(3) -0.03318(19) 0.0827(12) Uani 1 1 d . . . . .
N38 N 0.2472(5) 0.7038(3) 0.0459(2) 0.0694(12) Uani 1 1 d . . . . .
C39 C 0.2944(4) 0.8075(3) 0.0721(2) 0.0468(10) Uani 1 1 d . . . . .
C40 C 0.2525(5) 1.0283(3) -0.0370(2) 0.0451(10) Uani 1 1 d . . . . .
N41 N 0.3472(4) 1.1029(3) -0.05838(19) 0.0486(9) Uani 1 1 d . . . . .
N42 N 0.2869(4) 1.1567(3) -0.10635(19) 0.0468(9) Uani 1 1 d . . . . .
O43 O 0.3671(3) 1.2321(3) -0.12953(19) 0.0662(9) Uani 1 1 d . . . . .
C44 C 0.1438(5) 1.1343(3) -0.1328(2) 0.0471(10) Uani 1 1 d . . . . .
N45 N 0.0882(4) 1.1856(3) -0.1818(2) 0.0688(12) Uani 1 1 d . . . . .
H45A H 0.1430 1.2355 -0.1985 0.083 Uiso 1 1 calc R U . . .
H45B H -0.0032 1.1696 -0.1976 0.083 Uiso 1 1 calc R U . . .
N46 N 0.0592(4) 1.0539(3) -0.1065(2) 0.0521(9) Uani 1 1 d . . . . .
O47 O -0.0754(3) 1.0309(3) -0.1308(2) 0.0730(10) Uani 1 1 d . . . . .
N48 N 0.1116(4) 0.9989(3) -0.05672(19) 0.0500(9) Uani 1 1 d . . . . .
C49 C 0.3417(8) 0.6125(4) 0.7945(3) 0.109(2) Uani 1 1 d D U . . .
H49A H 0.2753 0.5707 0.7492 0.163 Uiso 1 1 calc R U . . .
H49B H 0.4314 0.6422 0.7788 0.163 Uiso 1 1 calc R U . . .
H49C H 0.3023 0.6704 0.8193 0.163 Uiso 1 1 calc R U . . .
C50 C 0.4791(8) 0.5955(5) 0.9133(4) 0.156(4) Uani 1 1 d D U . . .
H50A H 0.4759 0.5523 0.9527 0.234 Uiso 1 1 calc R U . . .
H50B H 0.4666 0.6661 0.9353 0.234 Uiso 1 1 calc R U . . .
H50C H 0.5706 0.6019 0.8951 0.234 Uiso 1 1 calc R U . . .
N51 N 0.3657(4) 0.5446(3) 0.8486(2) 0.0771(12) Uani 1 1 d D U . . .
C52 C 0.2957(6) 0.4450(3) 0.8391(3) 0.0940(18) Uani 1 1 d D U . . .
H52 H 0.3143 0.4072 0.8782 0.113 Uiso 1 1 calc R U . . .
O53 O 0.2042(4) 0.3969(2) 0.78013(19) 0.0787(10) Uani 1 1 d D U . . .
C54A C 0.8253(13) 0.9027(6) 0.6693(6) 0.138(5) Uani 0.624(9) 1 d D U P A 1
H54A H 0.7726 0.8733 0.7070 0.207 Uiso 0.624(9) 1 calc R U P A 1
H54B H 0.9114 0.9539 0.6962 0.207 Uiso 0.624(9) 1 calc R U P A 1
H54C H 0.8504 0.8452 0.6346 0.207 Uiso 0.624(9) 1 calc R U P A 1
C55A C 0.6299(10) 0.8828(6) 0.5651(5) 0.112(4) Uani 0.624(9) 1 d D U P A 1
H55A H 0.5509 0.9161 0.5544 0.169 Uiso 0.624(9) 1 calc R U P A 1
H55B H 0.5960 0.8172 0.5828 0.169 Uiso 0.624(9) 1 calc R U P A 1
H55C H 0.6707 0.8662 0.5181 0.169 Uiso 0.624(9) 1 calc R U P A 1
N56A N 0.7379(7) 0.9557(4) 0.6250(3) 0.059(3) Uani 0.624(9) 1 d D U P A 1
C57A C 0.7449(8) 1.0589(4) 0.6419(4) 0.064(2) Uani 0.624(9) 1 d D U P A 1
H57A H 0.6815 1.0870 0.6117 0.077 Uiso 0.624(9) 1 calc R U P A 1
O58A O 0.833(2) 1.1226(5) 0.6969(9) 0.079(5) Uani 0.624(9) 1 d D U P A 1
C54B C 0.722(3) 0.8522(7) 0.6219(10) 0.153(10) Uani 0.376(9) 1 d D U P A 2
H54D H 0.7126 0.8182 0.5677 0.229 Uiso 0.376(9) 1 calc R U P A 2
H54E H 0.6333 0.8288 0.6411 0.229 Uiso 0.376(9) 1 calc R U P A 2
H54F H 0.7988 0.8325 0.6518 0.229 Uiso 0.376(9) 1 calc R U P A 2
C55B C 0.684(3) 1.0023(11) 0.5645(9) 0.225(19) Uani 0.376(9) 1 d D U P A 2
H55D H 0.5987 1.0250 0.5780 0.338 Uiso 0.376(9) 1 calc R U P A 2
H55E H 0.6575 0.9434 0.5196 0.338 Uiso 0.376(9) 1 calc R U P A 2
H55F H 0.7491 1.0617 0.5523 0.338 Uiso 0.376(9) 1 calc R U P A 2
N56B N 0.7520(17) 0.9673(6) 0.6296(6) 0.105(10) Uani 0.376(9) 1 d D U P A 2
C57B C 0.8206(14) 1.0345(7) 0.6930(5) 0.072(4) Uani 0.376(9) 1 d D U P A 2
H57B H 0.8630 1.0069 0.7330 0.086 Uiso 0.376(9) 1 calc R U P A 2
O58B O 0.832(3) 1.1349(8) 0.7029(12) 0.065(7) Uani 0.376(9) 1 d D U P A 2
C59A C 0.2441(15) 0.9157(9) 0.5754(5) 0.119(4) Uani 0.579(7) 1 d D U P B 1
H59A H 0.1707 0.9472 0.5532 0.179 Uiso 0.579(7) 1 calc R U P B 1
H59B H 0.2507 0.8523 0.5390 0.179 Uiso 0.579(7) 1 calc R U P B 1
H59C H 0.3350 0.9672 0.5860 0.179 Uiso 0.579(7) 1 calc R U P B 1
C60A C 0.2056(16) 0.7747(6) 0.6491(6) 0.123(5) Uani 0.579(7) 1 d D U P B 1
H60A H 0.3007 0.7678 0.6678 0.185 Uiso 0.579(7) 1 calc R U P B 1
H60B H 0.1733 0.7310 0.5973 0.185 Uiso 0.579(7) 1 calc R U P B 1
H60C H 0.1410 0.7510 0.6838 0.185 Uiso 0.579(7) 1 calc R U P B 1
N61A N 0.2084(12) 0.8862(6) 0.6468(4) 0.1189(12) Uani 0.579(7) 1 d D U P B 1
C62A C 0.1975(13) 0.9557(6) 0.7078(4) 0.110(4) Uani 0.579(7) 1 d D U P B 1
H62A H 0.1811 1.0224 0.7009 0.133 Uiso 0.579(7) 1 calc R U P B 1
O63A O 0.2081(10) 0.9369(7) 0.7758(3) 0.1189(12) Uani 0.579(7) 1 d D U P B 1
C59B C 0.1845(19) 0.9433(10) 0.6198(6) 0.138(6) Uani 0.421(7) 1 d D U P B 2
H59D H 0.1120 0.9764 0.6407 0.208 Uiso 0.421(7) 1 calc R U P B 2
H59E H 0.1499 0.9070 0.5662 0.208 Uiso 0.421(7) 1 calc R U P B 2
H59F H 0.2701 0.9981 0.6222 0.208 Uiso 0.421(7) 1 calc R U P B 2
C60B C 0.2660(19) 0.7791(10) 0.6214(8) 0.130(7) Uani 0.421(7) 1 d D U P B 2
H60D H 0.3275 0.7521 0.6564 0.195 Uiso 0.421(7) 1 calc R U P B 2
H60E H 0.3187 0.8046 0.5824 0.195 Uiso 0.421(7) 1 calc R U P B 2
H60F H 0.1846 0.7220 0.5961 0.195 Uiso 0.421(7) 1 calc R U P B 2
N61B N 0.2169(13) 0.8666(8) 0.6650(5) 0.1189(12) Uani 0.421(7) 1 d D U P B 2
C62B C 0.1837(15) 0.8662(8) 0.7347(5) 0.098(4) Uani 0.421(7) 1 d D U P B 2
H62B H 0.2017 0.8109 0.7593 0.117 Uiso 0.421(7) 1 calc R U P B 2
O63B O 0.1284(13) 0.9371(9) 0.7702(5) 0.1189(12) Uani 0.421(7) 1 d D U P B 2
C64A C 0.0705(13) 0.3312(10) 0.2022(4) 0.169(5) Uani 0.673(8) 1 d D U P C 1
H64A H 0.0496 0.2563 0.2056 0.253 Uiso 0.673(8) 1 calc R U P C 1
H64B H -0.0148 0.3589 0.2057 0.253 Uiso 0.673(8) 1 calc R U P C 1
H64C H 0.1449 0.3715 0.2445 0.253 Uiso 0.673(8) 1 calc R U P C 1
C65A C 0.1298(14) 0.4482(6) 0.1124(7) 0.160(5) Uani 0.673(8) 1 d D U P C 1
H65A H 0.2138 0.4964 0.1444 0.240 Uiso 0.673(8) 1 calc R U P C 1
H65B H 0.0457 0.4740 0.1238 0.240 Uiso 0.673(8) 1 calc R U P C 1
H65C H 0.1380 0.4455 0.0580 0.240 Uiso 0.673(8) 1 calc R U P C 1
N66A N 0.1179(11) 0.3416(6) 0.1289(4) 0.1189(12) Uani 0.673(8) 1 d D U P C 1
C67A C 0.1294(8) 0.2597(5) 0.0771(4) 0.089(3) Uani 0.673(8) 1 d D U P C 1
H67A H 0.1026 0.1906 0.0873 0.107 Uiso 0.673(8) 1 calc R U P C 1
O68A O 0.1749(8) 0.2692(6) 0.0138(4) 0.1189(12) Uani 0.673(8) 1 d D U P C 1
C64B C 0.142(2) 0.2786(11) 0.1558(7) 0.139(7) Uani 0.327(8) 1 d D U P C 2
H64D H 0.0547 0.2524 0.1755 0.208 Uiso 0.327(8) 1 calc R U P C 2
H64E H 0.2201 0.3041 0.1986 0.208 Uiso 0.327(8) 1 calc R U P C 2
H64F H 0.1618 0.2211 0.1189 0.208 Uiso 0.327(8) 1 calc R U P C 2
C65B C 0.084(2) 0.4534(12) 0.1667(8) 0.112(7) Uani 0.327(8) 1 d D U P C 2
H65D H 0.1577 0.4834 0.2116 0.169 Uiso 0.327(8) 1 calc R U P C 2
H65E H -0.0055 0.4271 0.1839 0.169 Uiso 0.327(8) 1 calc R U P C 2
H65F H 0.0735 0.5084 0.1374 0.169 Uiso 0.327(8) 1 calc R U P C 2
N66B N 0.124(2) 0.3655(10) 0.1177(5) 0.1189(12) Uani 0.327(8) 1 d D U P C 2
C67B C 0.138(2) 0.3645(9) 0.0450(6) 0.142(7) Uani 0.327(8) 1 d D U P C 2
H67B H 0.1586 0.4302 0.0290 0.170 Uiso 0.327(8) 1 calc R U P C 2
O68B O 0.1251(18) 0.2789(12) -0.0049(6) 0.1189(12) Uani 0.327(8) 1 d D U P C 2

loop_
_atom_site_aniso_label
_atom_site_aniso_U_11
_atom_site_aniso_U_22
_atom_site_aniso_U_33
_atom_site_aniso_U_23
_atom_site_aniso_U_13
_atom_site_aniso_U_12
N1 0.053(2) 0.049(2) 0.065(2) 0.0298(19) -0.0126(19) 0.0025(18)
N2 0.053(2) 0.052(2) 0.060(2) 0.0249(18) -0.0066(19) 0.0088(19)
C4 0.045(3) 0.047(2) 0.049(2) 0.021(2) 0.005(2) 0.012(2)
O5 0.063(2) 0.067(2) 0.086(2) 0.0347(18) -0.0290(19) -0.0022(18)
N5 0.064(3) 0.058(2) 0.061(2) 0.0301(19) -0.0073(19) 0.012(2)
N6 0.055(2) 0.047(2) 0.053(2) 0.0238(17) 0.0054(18) 0.0136(18)
O7 0.070(2) 0.060(2) 0.084(2) 0.0452(18) -0.0013(17) 0.0022(17)
N8 0.051(2) 0.049(2) 0.058(2) 0.0295(18) -0.0040(17) 0.0090(18)
C9 0.053(3) 0.047(3) 0.049(2) 0.021(2) 0.004(2) 0.018(2)
N10 0.047(2) 0.043(2) 0.060(2) 0.0277(17) -0.0062(17) 0.0032(17)
C11 0.047(3) 0.045(2) 0.054(3) 0.021(2) 0.002(2) 0.011(2)
N12 0.058(3) 0.052(2) 0.081(3) 0.033(2) -0.015(2) -0.002(2)
O13 0.066(2) 0.0498(19) 0.094(2) 0.0341(17) -0.0250(18) -0.0068(16)
N14 0.061(3) 0.048(2) 0.080(3) 0.031(2) -0.018(2) -0.0024(19)
C15 0.051(3) 0.042(2) 0.049(2) 0.0200(19) 0.002(2) 0.009(2)
N16 0.050(2) 0.0397(19) 0.052(2) 0.0242(16) -0.0067(17) 0.0049(16)
C17 0.047(3) 0.039(2) 0.050(2) 0.0178(19) -0.001(2) 0.004(2)
N18 0.066(3) 0.042(2) 0.066(2) 0.0279(18) -0.013(2) 0.0000(19)
O19 0.069(2) 0.0523(19) 0.088(2) 0.0379(17) -0.0270(18) -0.0081(16)
N20 0.064(3) 0.049(2) 0.079(3) 0.036(2) -0.018(2) -0.003(2)
C21 0.051(3) 0.039(2) 0.048(2) 0.0180(19) -0.003(2) 0.007(2)
C22 0.046(3) 0.044(2) 0.044(2) 0.0195(19) -0.0014(19) 0.004(2)
N23 0.072(3) 0.043(2) 0.051(2) 0.0180(17) -0.0108(19) 0.0094(19)
N24 0.065(2) 0.042(2) 0.054(2) 0.0182(17) -0.0121(19) 0.0081(18)
C25 0.042(2) 0.041(2) 0.049(2) 0.0184(19) 0.0007(19) 0.0059(19)
N26 0.062(2) 0.047(2) 0.064(2) 0.0301(18) -0.0153(19) -0.0007(19)
N27 0.074(3) 0.044(2) 0.064(2) 0.0269(19) -0.014(2) 0.003(2)
N28 0.047(2) 0.0336(18) 0.0449(19) 0.0151(15) -0.0098(15) 0.0049(15)
C29 0.045(2) 0.040(2) 0.059(3) 0.019(2) -0.004(2) 0.005(2)
N30 0.103(3) 0.034(2) 0.062(3) 0.0156(19) -0.019(2) 0.004(2)
O31 0.135(3) 0.0366(18) 0.076(2) 0.0151(16) -0.035(2) 0.000(2)
N32 0.100(3) 0.043(2) 0.070(3) 0.022(2) -0.030(2) 0.001(2)
C33 0.047(3) 0.041(2) 0.055(3) 0.021(2) -0.009(2) 0.005(2)
N34 0.050(2) 0.041(2) 0.051(2) 0.0208(16) -0.0080(17) 0.0077(16)
C35 0.048(3) 0.043(2) 0.049(3) 0.013(2) -0.008(2) 0.012(2)
N36 0.089(3) 0.052(2) 0.060(3) 0.016(2) -0.017(2) 0.017(2)
O37 0.116(3) 0.0471(19) 0.068(2) 0.0078(16) -0.035(2) 0.0116(19)
N38 0.088(3) 0.047(2) 0.062(2) 0.0139(19) -0.025(2) 0.006(2)
C39 0.041(2) 0.040(2) 0.057(3) 0.017(2) -0.008(2) 0.0068(19)
C40 0.047(3) 0.049(3) 0.043(2) 0.0191(19) 0.0001(19) 0.014(2)
N41 0.045(2) 0.048(2) 0.057(2) 0.0259(17) 0.0022(17) 0.0104(17)
N42 0.043(2) 0.048(2) 0.055(2) 0.0250(17) 0.0055(16) 0.0102(17)
O43 0.055(2) 0.063(2) 0.091(2) 0.0478(18) 0.0125(17) 0.0088(16)
C44 0.046(3) 0.050(2) 0.050(2) 0.026(2) -0.001(2) 0.013(2)
N45 0.057(3) 0.073(3) 0.084(3) 0.048(2) -0.006(2) 0.011(2)
N46 0.040(2) 0.058(2) 0.060(2) 0.0279(18) -0.0038(17) 0.0065(18)
O47 0.0406(19) 0.090(2) 0.090(2) 0.049(2) -0.0104(16) 0.0029(17)
N48 0.044(2) 0.055(2) 0.054(2) 0.0294(17) -0.0014(17) 0.0089(17)
C49 0.132(6) 0.078(4) 0.107(5) 0.028(3) -0.002(4) 0.010(4)
C50 0.144(7) 0.111(6) 0.172(7) -0.005(5) -0.074(6) 0.020(5)
N51 0.071(3) 0.062(3) 0.087(3) 0.008(2) -0.018(2) 0.014(2)
C52 0.094(4) 0.072(3) 0.109(4) 0.018(3) -0.010(3) 0.019(3)
O53 0.085(3) 0.063(2) 0.078(2) 0.0187(18) -0.0180(19) 0.0053(19)
C54A 0.173(12) 0.102(8) 0.138(10) 0.016(7) -0.040(8) 0.072(8)
C55A 0.118(8) 0.080(7) 0.109(8) -0.012(5) -0.025(6) 0.004(6)
N56A 0.068(6) 0.046(4) 0.062(5) 0.014(3) 0.011(4) 0.011(3)
C57A 0.072(5) 0.056(4) 0.063(5) 0.020(3) -0.007(4) 0.016(3)
O58A 0.095(11) 0.046(6) 0.085(8) 0.020(4) -0.023(7) 0.006(4)
C54B 0.23(3) 0.073(9) 0.138(17) 0.005(8) -0.002(17) 0.023(9)
C55B 0.36(4) 0.106(15) 0.151(15) 0.018(12) -0.12(2) 0.026(18)
N56B 0.14(2) 0.073(9) 0.090(11) 0.008(7) -0.012(12) 0.018(8)
C57B 0.086(10) 0.059(7) 0.076(8) 0.027(5) 0.010(7) 0.019(6)
O58B 0.067(14) 0.053(7) 0.075(12) 0.021(6) 0.006(9) 0.010(6)
C59A 0.108(10) 0.134(10) 0.094(6) -0.019(6) 0.007(6) 0.019(8)
C60A 0.121(13) 0.092(6) 0.147(11) -0.017(6) 0.020(9) 0.039(7)
N61A 0.091(3) 0.147(3) 0.105(2) -0.013(2) 0.004(2) 0.035(2)
C62A 0.131(10) 0.088(7) 0.099(5) -0.010(5) 0.013(5) 0.023(7)
O63A 0.091(3) 0.147(3) 0.105(2) -0.013(2) 0.004(2) 0.035(2)
C59B 0.128(17) 0.114(10) 0.127(12) -0.013(9) -0.037(10) -0.013(9)
C60B 0.093(13) 0.119(10) 0.141(13) -0.044(8) 0.019(10) 0.001(9)
N61B 0.091(3) 0.147(3) 0.105(2) -0.013(2) 0.004(2) 0.035(2)
C62B 0.101(10) 0.096(9) 0.090(6) -0.014(6) 0.010(6) 0.042(8)
O63B 0.091(3) 0.147(3) 0.105(2) -0.013(2) 0.004(2) 0.035(2)
C64A 0.097(9) 0.249(15) 0.119(7) -0.016(7) -0.001(6) 0.003(10)
C65A 0.107(10) 0.123(7) 0.232(14) 0.003(7) 0.014(10) 0.021(7)
N66A 0.091(3) 0.147(3) 0.105(2) -0.013(2) 0.004(2) 0.035(2)
C67A 0.056(5) 0.084(5) 0.113(5) -0.003(4) 0.003(4) 0.011(4)
O68A 0.091(3) 0.147(3) 0.105(2) -0.013(2) 0.004(2) 0.035(2)
C64B 0.098(17) 0.147(11) 0.127(14) -0.017(9) -0.052(11) 0.006(10)
C65B 0.082(15) 0.131(11) 0.104(12) -0.012(9) 0.003(10) 0.015(11)
N66B 0.091(3) 0.147(3) 0.105(2) -0.013(2) 0.004(2) 0.035(2)
C67B 0.132(19) 0.165(10) 0.113(7) -0.014(6) 0.004(7) 0.044(10)
O68B 0.091(3) 0.147(3) 0.105(2) -0.013(2) 0.004(2) 0.035(2)

loop_
_atom_type_symbol
_atom_type_description
_atom_type_scat_dispersion_real
_atom_type_scat_dispersion_imag
_atom_type_scat_source
C C 0.0033 0.0016 'International Tables Vol C Tables 4.2.6.8 and 6.1.1.4'
H H 0.0000 0.0000 'International Tables Vol C Tables 4.2.6.8 and 6.1.1.4'
N N 0.0061 0.0033 'International Tables Vol C Tables 4.2.6.8 and 6.1.1.4'
O O 0.0106 0.0060 'International Tables Vol C Tables 4.2.6.8 and 6.1.1.4'

loop_
_geom_angle_atom_site_label_1
_geom_angle_atom_site_label_2
_geom_angle_atom_site_label_3
_geom_angle
C9 N1 N2 113.6(3)
O5 N2 N1 118.8(3)
O5 N2 C4 117.9(3)
N1 N2 C4 123.3(4)
N5 C4 N6 121.9(4)
N5 C4 N2 121.4(4)
N6 C4 N2 116.7(3)
C4 N5 H5A 120.0
C4 N5 H5B 120.0
H5A N5 H5B 120.0
O7 N6 N8 118.4(3)
O7 N6 C4 118.5(3)
N8 N6 C4 123.1(3)
C9 N8 N6 113.9(3)
N1 C9 N8 129.4(3)
N1 C9 N10 115.7(4)
N8 C9 N10 114.8(4)
C11 N10 C21 113.8(3)
C11 N10 C9 123.5(3)
C21 N10 C9 122.7(3)
N12 C11 N10 127.9(3)
N12 C11 C15 109.1(4)
N10 C11 C15 123.0(4)
C11 N12 O13 104.6(3)
N14 O13 N12 112.1(3)
C15 N14 O13 104.4(3)
N14 C15 N16 127.0(3)
N14 C15 C11 109.8(4)
N16 C15 C11 123.2(4)
C15 N16 C17 114.2(3)
C15 N16 C22 123.0(3)
C17 N16 C22 122.9(3)
N18 C17 N16 127.4(3)
N18 C17 C21 109.6(3)
N16 C17 C21 123.0(4)
C17 N18 O19 104.6(3)
N20 O19 N18 111.7(3)
C21 N20 O19 104.6(3)
N20 C21 N10 127.9(3)
N20 C21 C17 109.5(4)
N10 C21 C17 122.7(3)
N27 C22 N23 126.3(3)
N27 C22 N16 116.8(3)
N23 C22 N16 116.7(3)
N24 N23 C22 116.4(3)
N23 N24 C25 116.7(3)
N24 C25 N26 126.8(3)
N24 C25 N28 117.2(3)
N26 C25 N28 116.1(3)
N27 N26 C25 115.7(3)
C22 N27 N26 117.1(3)
C39 N28 C25 123.1(3)
C39 N28 C29 113.4(3)
C25 N28 C29 122.6(3)
N30 C29 N28 127.9(4)
N30 C29 C33 109.2(4)
N28 C29 C33 122.8(4)
C29 N30 O31 104.4(3)
N30 O31 N32 111.8(3)
C33 N32 O31 103.5(3)
N32 C33 N34 125.5(3)
N32 C33 C29 111.1(4)
N34 C33 C29 123.4(4)
C35 N34 C33 113.3(3)
C35 N34 C40 122.2(3)
C33 N34 C40 120.9(3)
N36 C35 N34 125.8(4)
N36 C35 C39 110.3(4)
N34 C35 C39 123.9(4)
C35 N36 O37 104.4(3)
N36 O37 N38 111.7(3)
C39 N38 O37 104.4(3)
N38 C39 N28 127.7(3)
N38 C39 C35 109.2(4)
N28 C39 C35 123.1(4)
N48 C40 N41 130.1(3)
N48 C40 N34 115.1(3)
N41 C40 N34 114.8(4)
C40 N41 N42 113.2(3)
O43 N42 N41 118.9(3)
O43 N42 C44 117.7(3)
N41 N42 C44 123.4(3)
N45 C44 N42 122.1(4)
N45 C44 N46 121.0(4)
N42 C44 N46 116.9(3)
C44 N45 H45A 120.0
C44 N45 H45B 120.0
H45A N45 H45B 120.0
O47 N46 N48 118.9(3)
O47 N46 C44 118.1(3)
N48 N46 C44 123.0(3)
C40 N48 N46 113.4(3)
N51 C49 H49A 109.5
N51 C49 H49B 109.5
H49A C49 H49B 109.5
N51 C49 H49C 109.5
H49A C49 H49C 109.5
H49B C49 H49C 109.5
N51 C50 H50A 109.5
N51 C50 H50B 109.5
H50A C50 H50B 109.5
N51 C50 H50C 109.5
H50A C50 H50C 109.5
H50B C50 H50C 109.5
C52 N51 C49 123.4(3)
C52 N51 C50 122.7(3)
C49 N51 C50 113.8(4)
O53 C52 N51 123.5(3)
O53 C52 H52 118.2
N51 C52 H52 118.2
N56A C54A H54A 109.5
N56A C54A H54B 109.5
H54A C54A H54B 109.5
N56A C54A H54C 109.5
H54A C54A H54C 109.5
H54B C54A H54C 109.5
N56A C55A H55A 109.5
N56A C55A H55B 109.5
H55A C55A H55B 109.5
N56A C55A H55C 109.5
H55A C55A H55C 109.5
H55B C55A H55C 109.5
C57A N56A C54A 123.4(3)
C57A N56A C55A 122.5(3)
C54A N56A C55A 113.8(4)
O58A C57A N56A 123.2(3)
O58A C57A H57A 118.4
N56A C57A H57A 118.4
N56B C54B H54D 109.5
N56B C54B H54E 109.5
H54D C54B H54E 109.5
N56B C54B H54F 109.5
H54D C54B H54F 109.5
H54E C54B H54F 109.5
N56B C55B H55D 109.5
N56B C55B H55E 109.5
H55D C55B H55E 109.5
N56B C55B H55F 109.5
H55D C55B H55F 109.5
H55E C55B H55F 109.5
C57B N56B C54B 123.3(3)
C57B N56B C55B 122.4(3)
C54B N56B C55B 113.8(4)
O58B C57B N56B 123.1(3)
O58B C57B H57B 118.5
N56B C57B H57B 118.5
N61A C59A H59A 109.5
N61A C59A H59B 109.5
H59A C59A H59B 109.5
N61A C59A H59C 109.5
H59A C59A H59C 109.5
H59B C59A H59C 109.5
N61A C60A H60A 109.5
N61A C60A H60B 109.5
H60A C60A H60B 109.5
N61A C60A H60C 109.5
H60A C60A H60C 109.5
H60B C60A H60C 109.5
C62A N61A C59A 123.3(3)
C62A N61A C60A 122.3(3)
C59A N61A C60A 113.8(4)
O63A C62A N61A 122.8(3)
O63A C62A H62A 118.6
N61A C62A H62A 118.6
N61B C59B H59D 109.5
N61B C59B H59E 109.5
H59D C59B H59E 109.5
N61B C59B H59F 109.5
H59D C59B H59F 109.5
H59E C59B H59F 109.5
N61B C60B H60D 109.5
N61B C60B H60E 109.5
H60D C60B H60E 109.5
N61B C60B H60F 109.5
H60D C60B H60F 109.5
H60E C60B H60F 109.5
C62B N61B C59B 123.1(3)
C62B N61B C60B 122.3(3)
C59B N61B C60B 113.7(4)
O63B C62B N61B 122.7(3)
O63B C62B H62B 118.6
N61B C62B H62B 118.6
N66A C64A H64A 109.5
N66A C64A H64B 109.5
H64A C64A H64B 109.5
N66A C64A H64C 109.5
H64A C64A H64C 109.5
H64B C64A H64C 109.5
N66A C65A H65A 109.5
N66A C65A H65B 109.5
H65A C65A H65B 109.5
N66A C65A H65C 109.5
H65A C65A H65C 109.5
H65B C65A H65C 109.5
C67A N66A C64A 123.1(3)
C67A N66A C65A 122.4(3)
C64A N66A C65A 113.8(4)
O68A C67A N66A 123.0(3)
O68A C67A H67A 118.5
N66A C67A H67A 118.5
N66B C64B H64D 109.5
N66B C64B H64E 109.5
H64D C64B H64E 109.5
N66B C64B H64F 109.5
H64D C64B H64F 109.5
H64E C64B H64F 109.5
N66B C65B H65D 109.5
N66B C65B H65E 109.5
H65D C65B H65E 109.5
N66B C65B H65F 109.5
H65D C65B H65F 109.5
H65E C65B H65F 109.5
C67B N66B C64B 123.4(3)
C67B N66B C65B 122.6(3)
C64B N66B C65B 113.9(4)
O68B C67B N66B 123.0(3)
O68B C67B H67B 118.5
N66B C67B H67B 118.5

loop_
_geom_bond_atom_site_label_1
_geom_bond_atom_site_label_2
_geom_bond_distance
N1 C9 1.315(5)
N1 N2 1.336(4)
N2 O5 1.259(4)
N2 C4 1.359(5)
C4 N5 1.322(5)
C4 N6 1.351(5)
N5 H5A 0.8600
N5 H5B 0.8600
N6 O7 1.270(4)
N6 N8 1.338(4)
N8 C9 1.316(5)
C9 N10 1.414(5)
N10 C11 1.391(5)
N10 C21 1.400(5)
C11 N12 1.299(5)
C11 C15 1.432(5)
N12 O13 1.386(4)
O13 N14 1.380(4)
N14 C15 1.296(5)
C15 N16 1.385(5)
N16 C17 1.388(5)
N16 C22 1.401(5)
C17 N18 1.286(5)
C17 C21 1.435(5)
N18 O19 1.387(4)
O19 N20 1.386(4)
N20 C21 1.289(5)
C22 N27 1.328(5)
C22 N23 1.328(5)
N23 N24 1.323(4)
N24 C25 1.327(5)
C25 N26 1.329(5)
C25 N28 1.396(4)
N26 N27 1.328(4)
N28 C39 1.385(5)
N28 C29 1.402(5)
C29 N30 1.300(5)
C29 C33 1.421(5)
N30 O31 1.382(4)
O31 N32 1.407(5)
N32 C33 1.280(5)
C33 N34 1.393(5)
N34 C35 1.379(5)
N34 C40 1.424(5)
C35 N36 1.291(5)
C35 C39 1.422(5)
N36 O37 1.385(5)
O37 N38 1.392(4)
N38 C39 1.301(5)
C40 N48 1.316(5)
C40 N41 1.321(5)
N41 N42 1.333(4)
N42 O43 1.269(4)
N42 C44 1.353(5)
C44 N45 1.304(5)
C44 N46 1.364(5)
N45 H45A 0.8600
N45 H45B 0.8600
N46 O47 1.270(4)
N46 N48 1.334(4)
C49 N51 1.430(4)
C49 H49A 0.9600
C49 H49B 0.9600
C49 H49C 0.9600
C50 N51 1.438(4)
C50 H50A 0.9600
C50 H50B 0.9600
C50 H50C 0.9600
N51 C52 1.294(4)
C52 O53 1.254(4)
C52 H52 0.9300
C54A N56A 1.430(4)
C54A H54A 0.9600
C54A H54B 0.9600
C54A H54C 0.9600
C55A N56A 1.438(4)
C55A H55A 0.9600
C55A H55B 0.9600
C55A H55C 0.9600
N56A C57A 1.295(4)
C57A O58A 1.254(4)
C57A H57A 0.9300
C54B N56B 1.430(4)
C54B H54D 0.9600
C54B H54E 0.9600
C54B H54F 0.9600
C55B N56B 1.438(4)
C55B H55D 0.9600
C55B H55E 0.9600
C55B H55F 0.9600
N56B C57B 1.296(4)
C57B O58B 1.254(4)
C57B H57B 0.9300
C59A N61A 1.430(4)
C59A H59A 0.9600
C59A H59B 0.9600
C59A H59C 0.9600
C60A N61A 1.438(4)
C60A H60A 0.9600
C60A H60B 0.9600
C60A H60C 0.9600
N61A C62A 1.296(4)
C62A O63A 1.254(4)
C62A H62A 0.9300
C59B N61B 1.430(4)
C59B H59D 0.9600
C59B H59E 0.9600
C59B H59F 0.9600
C60B N61B 1.438(4)
C60B H60D 0.9600
C60B H60E 0.9600
C60B H60F 0.9600
N61B C62B 1.297(4)
C62B O63B 1.254(4)
C62B H62B 0.9300
C64A N66A 1.430(4)
C64A H64A 0.9600
C64A H64B 0.9600
C64A H64C 0.9600
C65A N66A 1.438(4)
C65A H65A 0.9600
C65A H65B 0.9600
C65A H65C 0.9600
N66A C67A 1.296(4)
C67A O68A 1.254(4)
C67A H67A 0.9300
C64B N66B 1.430(4)
C64B H64D 0.9600
C64B H64E 0.9600
C64B H64F 0.9600
C65B N66B 1.438(4)
C65B H65D 0.9600
C65B H65E 0.9600
C65B H65F 0.9600
N66B C67B 1.295(4)
C67B O68B 1.254(4)
C67B H67B 0.9300

loop_
_geom_hbond_atom_site_label_D
_geom_hbond_atom_site_label_H
_geom_hbond_atom_site_label_A
_geom_hbond_distance_DH
_geom_hbond_distance_HA
_geom_hbond_distance_DA
_geom_hbond_angle_DHA
_geom_hbond_site_symmetry_A
N5 H5A O58A 0.86 2.12 2.944(12) 159.5 1_545
N5 H5A O58B 0.86 2.01 2.835(18) 161.2 1_545
N5 H5B O53 0.86 2.08 2.906(5) 161.3 1_655
N45 H45A O53 0.86 2.16 2.947(5) 153.0 1_564
N45 H45B O58A 0.86 2.19 2.928(10) 143.2 1_454
N45 H45B O58B 0.86 2.13 2.878(15) 145.0 1_454
C49 H49A O5 0.96 2.37 3.287(6) 158.6 1_455
C52 H52 O43 0.93 2.39 3.083(5) 130.8 1_546
C54A H54B O47 0.96 3.00 3.529(10) 116.3 1_656
C57A H57A O7 0.93 2.37 3.096(6) 135.1 1_565
C57B H57B O47 0.93 2.34 3.146(9) 144.7 1_656
C59B H59F N23 0.96 2.61 3.483(16) 152.0 2_676
C64A H64C N18 0.96 2.66 3.572(12) 159.8 .
C65A H65A N26 0.96 2.65 3.478(11) 145.1 .
C65A H65A N27 0.96 2.64 3.593(13) 171.4 .

loop_
_geom_torsion_atom_site_label_1
_geom_torsion_atom_site_label_2
_geom_torsion_atom_site_label_3
_geom_torsion_atom_site_label_4
_geom_torsion
C9 N1 N2 O5 178.2(4)
C9 N1 N2 C4 -1.2(6)
O5 N2 C4 N5 2.6(6)
N1 N2 C4 N5 -178.0(4)
O5 N2 C4 N6 -177.0(4)
N1 N2 C4 N6 2.5(6)
N5 C4 N6 O7 -0.4(6)
N2 C4 N6 O7 179.1(4)
N5 C4 N6 N8 178.6(4)
N2 C4 N6 N8 -1.8(6)
O7 N6 N8 C9 179.0(4)
C4 N6 N8 C9 0.0(6)
N2 N1 C9 N8 -1.0(7)
N2 N1 C9 N10 179.6(4)
N6 N8 C9 N1 1.6(7)
N6 N8 C9 N10 -179.0(3)
N1 C9 N10 C11 -3.4(6)
N8 C9 N10 C11 177.1(4)
N1 C9 N10 C21 174.4(4)
N8 C9 N10 C21 -5.1(6)
C21 N10 C11 N12 -175.8(5)
C9 N10 C11 N12 2.2(7)
C21 N10 C11 C15 3.2(6)
C9 N10 C11 C15 -178.8(4)
N10 C11 N12 O13 179.5(4)
C15 C11 N12 O13 0.4(5)
C11 N12 O13 N14 -0.6(5)
N12 O13 N14 C15 0.6(5)
O13 N14 C15 N16 -179.5(4)
O13 N14 C15 C11 -0.3(5)
N12 C11 C15 N14 -0.1(6)
N10 C11 C15 N14 -179.2(4)
N12 C11 C15 N16 179.1(4)
N10 C11 C15 N16 -0.1(7)
N14 C15 N16 C17 175.6(5)
C11 C15 N16 C17 -3.4(6)
N14 C15 N16 C22 -6.2(7)
C11 C15 N16 C22 174.8(4)
C15 N16 C17 N18 -179.0(4)
C22 N16 C17 N18 2.7(7)
C15 N16 C17 C21 3.8(6)
C22 N16 C17 C21 -174.4(4)
N16 C17 N18 O19 -177.6(4)
C21 C17 N18 O19 -0.1(5)
C17 N18 O19 N20 0.3(5)
N18 O19 N20 C21 -0.4(5)
O19 N20 C21 N10 178.4(4)
O19 N20 C21 C17 0.3(5)
C11 N10 C21 N20 179.3(5)
C9 N10 C21 N20 1.3(7)
C11 N10 C21 C17 -2.8(6)
C9 N10 C21 C17 179.2(4)
N18 C17 C21 N20 -0.1(6)
N16 C17 C21 N20 177.5(4)
N18 C17 C21 N10 -178.4(4)
N16 C17 C21 N10 -0.8(7)
C15 N16 C22 N27 159.6(4)
C17 N16 C22 N27 -22.3(6)
C15 N16 C22 N23 -25.4(6)
C17 N16 C22 N23 152.7(4)
N27 C22 N23 N24 -8.7(7)
N16 C22 N23 N24 176.8(4)
C22 N23 N24 C25 1.6(6)
N23 N24 C25 N26 7.9(7)
N23 N24 C25 N28 -173.2(4)
N24 C25 N26 N27 -10.2(7)
N28 C25 N26 N27 170.9(4)
N23 C22 N27 N26 6.4(7)
N16 C22 N27 N26 -179.1(4)
C25 N26 N27 C22 2.9(6)
N24 C25 N28 C39 164.1(4)
N26 C25 N28 C39 -16.9(6)
N24 C25 N28 C29 -4.8(6)
N26 C25 N28 C29 174.2(4)
C39 N28 C29 N30 174.6(5)
C25 N28 C29 N30 -15.5(7)
C39 N28 C29 C33 -3.7(6)
C25 N28 C29 C33 166.2(4)
N28 C29 N30 O31 -179.0(4)
C33 C29 N30 O31 -0.5(5)
C29 N30 O31 N32 0.3(6)
N30 O31 N32 C33 0.1(6)
O31 N32 C33 N34 177.4(4)
O31 N32 C33 C29 -0.4(5)
N30 C29 C33 N32 0.6(6)
N28 C29 C33 N32 179.1(4)
N30 C29 C33 N34 -177.3(4)
N28 C29 C33 N34 1.3(7)
N32 C33 N34 C35 -175.8(5)
C29 C33 N34 C35 1.8(6)
N32 C33 N34 C40 -16.6(7)
C29 C33 N34 C40 160.9(4)
C33 N34 C35 N36 180.0(4)
C40 N34 C35 N36 21.1(7)
C33 N34 C35 C39 -2.3(6)
C40 N34 C35 C39 -161.1(4)
N34 C35 N36 O37 178.6(4)
C39 C35 N36 O37 0.6(5)
C35 N36 O37 N38 -0.3(5)
N36 O37 N38 C39 -0.1(5)
O37 N38 C39 N28 -178.0(4)
O37 N38 C39 C35 0.5(5)
C25 N28 C39 N38 11.7(7)
C29 N28 C39 N38 -178.5(4)
C25 N28 C39 C35 -166.6(4)
C29 N28 C39 C35 3.2(6)
N36 C35 C39 N38 -0.8(5)
N34 C35 C39 N38 -178.8(4)
N36 C35 C39 N28 177.8(4)
N34 C35 C39 N28 -0.3(7)
C35 N34 C40 N48 45.8(6)
C33 N34 C40 N48 -111.5(5)
C35 N34 C40 N41 -135.8(4)
C33 N34 C40 N41 66.9(5)
N48 C40 N41 N42 1.4(7)
N34 C40 N41 N42 -176.7(3)
C40 N41 N42 O43 178.5(4)
C40 N41 N42 C44 -2.3(6)
O43 N42 C44 N45 1.6(6)
N41 N42 C44 N45 -177.5(4)
O43 N42 C44 N46 -179.3(4)
N41 N42 C44 N46 1.6(6)
N45 C44 N46 O47 -0.4(6)
N42 C44 N46 O47 -179.5(4)
N45 C44 N46 N48 179.6(4)
N42 C44 N46 N48 0.4(6)
N41 C40 N48 N46 0.4(7)
N34 C40 N48 N46 178.5(3)
O47 N46 N48 C40 178.6(4)
C44 N46 N48 C40 -1.3(6)
C49 N51 C52 O53 3.0(10)
C50 N51 C52 O53 -174.5(7)
C54A N56A C57A O58A 2.9(19)
C55A N56A C57A O58A 175.6(16)
C54B N56B C57B O58B -171(3)
C55B N56B C57B O58B 0(3)
C59A N61A C62A O63A -158.6(12)
C60A N61A C62A O63A 12.4(17)
C59B N61B C62B O63B -4.5(19)
C60B N61B C62B O63B -173.2(15)
C64A N66A C67A O68A -177.9(10)
C65A N66A C67A O68A 12.2(14)
C64B N66B C67B O68B 22(3)
C65B N66B C67B O68B -156(2)
